data_4117879
loop_
_publ_author_name
'Caroline T. Saouma'
'Werner Kaminsky'
'James M. Mayer'

_publ_contact_author_address
;
Department of Chemistry
University of Washington
Seattle
Washington, 98195, USA
;
_publ_contact_author_email kaminsky@chem.washington.edu
_publ_contact_author_fax 00(206)6858665
_publ_contact_author_name 'Werner Kaminsky'
_publ_contact_author_phone 00(206)5437585
_publ_section_title
;
 Protonation and Concerted Proton-Electron Transfer Reactivity of a
 Bis-Benzimidazolate Ligated [2Fe-2S] Model for Rieske Clusters
;
_journal_name_full 'Journal of the American Chemical Society'
_journal_page_first 7293
_journal_page_last 7296
_journal_paper_doi 10.1021/ja3019324
_journal_volume 134
_journal_year 2012
_chemical_formula_moiety 'C42 H44 Fe2 N8 S2, 0.25(C20 H48), 2(C8 H20 N)'
_chemical_formula_sum 'C63 H96 Fe2 N10 S2'
_chemical_formula_weight 1169.32
_chemical_name_common car01
_chemical_name_systematic
;
 car01
;
_space_group_IT_number 14
_symmetry_cell_setting monoclinic
_symmetry_Int_Tables_number 14
_symmetry_space_group_name_Hall '-P 2yn'
_symmetry_space_group_name_H-M 'P 1 21/n 1'
_atom_sites_solution_hydrogens geom
_atom_sites_solution_primary direct
_atom_sites_solution_secondary difmap
_audit_conform_dict_location ftp://ftp.iucr.org/pub/cif_core.dic
_audit_conform_dict_name cif_core.dic
_audit_conform_dict_version 2.4
_audit_creation_date 2011-03-25T11:21:59-00:00
_audit_creation_method 'WinGX routine CIF_UPDATE'
_cell_angle_alpha 90
_cell_angle_beta 107.652(3)
_cell_angle_gamma 90
_cell_formula_units_Z 2
_cell_length_a 10.3343(5)
_cell_length_b 19.1546(9)
_cell_length_c 16.1851(8)
_cell_measurement_reflns_used 350
_cell_measurement_temperature 100(2)
_cell_measurement_theta_max 20
_cell_measurement_theta_min 3
_cell_volume 3053.0(3)
_computing_cell_refinement 'SAINT (Bruker, 2007)'
_computing_data_collection 'APEX2 (Bruker, 2007)'
_computing_data_reduction 'SAINT (Bruker, 2007)'
_computing_molecular_graphics 'ORTEP-3 for Windows (Farrugia, 1997)'
_computing_publication_material 'SHELXL-97 (Sheldrick, 1997)'
_computing_structure_refinement 'SHELXL-97 (Sheldrick, 2008)'
_computing_structure_solution 'SHELXS97 (Sheldrick, 1997)'
_diffrn_ambient_temperature 100(2)
_diffrn_measured_fraction_theta_full 1
_diffrn_measured_fraction_theta_max 0.982
_diffrn_measurement_device_type 'Bruker APEXII CCD area-detector'
_diffrn_measurement_method '\f and \w scans'
_diffrn_radiation_monochromator graphite
_diffrn_radiation_type MoK\a
_diffrn_radiation_wavelength 0.71073
_diffrn_reflns_av_R_equivalents 0.0788
_diffrn_reflns_av_unetI/netI 0.0476
_diffrn_reflns_limit_h_max 13
_diffrn_reflns_limit_h_min -13
_diffrn_reflns_limit_k_max 25
_diffrn_reflns_limit_k_min -25
_diffrn_reflns_limit_l_max 21
_diffrn_reflns_limit_l_min -21
_diffrn_reflns_number 86220
_diffrn_reflns_theta_full 25
_diffrn_reflns_theta_max 28.66
_diffrn_reflns_theta_min 2.09
_diffrn_source 'fine-focus sealed tube'
_exptl_absorpt_coefficient_mu 0.591
_exptl_absorpt_correction_T_max 0.9542
_exptl_absorpt_correction_T_min 0.9166
_exptl_absorpt_correction_type multi-scan
_exptl_absorpt_process_details '(SADABS; Bruker, 2007)'
_exptl_crystal_colour blue
_exptl_crystal_density_diffrn 1.272
_exptl_crystal_description prism
_exptl_crystal_F_000 1256
_exptl_crystal_size_max 0.15
_exptl_crystal_size_mid 0.11
_exptl_crystal_size_min 0.08
_refine_diff_density_max 1.941
_refine_diff_density_min -1.213
_refine_diff_density_rms 0.094
_refine_ls_extinction_method none
_refine_ls_goodness_of_fit_ref 1.063
_refine_ls_hydrogen_treatment constr
_refine_ls_matrix_type full
_refine_ls_number_parameters 362
_refine_ls_number_reflns 7698
_refine_ls_number_restraints 7
_refine_ls_restrained_S_all 1.064
_refine_ls_R_factor_all 0.0912
_refine_ls_R_factor_gt 0.0541
_refine_ls_shift/su_max 0.001
_refine_ls_shift/su_mean 0
_refine_ls_structure_factor_coef Fsqd
_refine_ls_weighting_details 'calc w=1/[\s^2^(Fo^2^)+(0.0698P)^2^+4.9105P] where P=(Fo^2^+2Fc^2^)/3'
_refine_ls_weighting_scheme calc
_refine_ls_wR_factor_gt 0.1307
_refine_ls_wR_factor_ref 0.1558
_reflns_number_gt 5401
_reflns_number_total 7698
_reflns_threshold_expression >2\s(I)
_cod_data_source_file ja3019324_si_002_1.cif
_cod_data_source_block car01
_cod_database_code 4117879

loop_
_symmetry_equiv_pos_as_xyz
'x, y, z'
'-x+1/2, y+1/2, -z+1/2'
'-x, -y, -z'
'x-1/2, -y-1/2, z-1/2'

loop_
_atom_site_label
_atom_site_type_symbol
_atom_site_fract_x
_atom_site_fract_y
_atom_site_fract_z
_atom_site_U_iso_or_equiv
_atom_site_adp_type
_atom_site_occupancy
_atom_site_symmetry_multiplicity
_atom_site_calc_flag
_atom_site_refinement_flags
_atom_site_disorder_assembly
_atom_site_disorder_group
C1 C 0.8124(4) 0.3124(2) 0.5073(2) 0.0362(8) Uani 1 1 d . . .
H1A H 0.8556 0.2731 0.5443 0.054 Uiso 1 1 calc R . .
H1B H 0.8229 0.3549 0.5425 0.054 Uiso 1 1 calc R . .
H1C H 0.8555 0.3191 0.4617 0.054 Uiso 1 1 calc R . .
C2 C 0.6628(3) 0.29703(17) 0.4665(2) 0.0286(7) Uani 1 1 d . . .
H2A H 0.619 0.3369 0.4296 0.034 Uiso 1 1 calc R . .
H2B H 0.6189 0.2913 0.5126 0.034 Uiso 1 1 calc R . .
C3 C 0.6424(3) 0.23048(14) 0.41125(19) 0.0204(6) Uani 1 1 d . . .
H3A H 0.6761 0.1903 0.4503 0.024 Uiso 1 1 calc R . .
H3B H 0.6994 0.234 0.3721 0.024 Uiso 1 1 calc R . .
C4 C 0.4937(3) 0.21465(14) 0.35529(18) 0.0180(6) Uani 1 1 d . . .
C5 C 0.4425(3) 0.27428(14) 0.28886(18) 0.0206(6) Uani 1 1 d . . .
H5A H 0.4412 0.3181 0.321 0.025 Uiso 1 1 calc R . .
H5B H 0.5083 0.2805 0.256 0.025 Uiso 1 1 calc R . .
C6 C 0.3022(3) 0.26312(15) 0.2246(2) 0.0244(6) Uani 1 1 d . . .
H6A H 0.2365 0.2539 0.2569 0.029 Uiso 1 1 calc R . .
H6B H 0.3043 0.2216 0.1887 0.029 Uiso 1 1 calc R . .
C7 C 0.2546(4) 0.32601(17) 0.1658(2) 0.0340(8) Uani 1 1 d . . .
H7A H 0.2531 0.3673 0.2012 0.051 Uiso 1 1 calc R . .
H7B H 0.1631 0.3172 0.1267 0.051 Uiso 1 1 calc R . .
H7C H 0.317 0.334 0.1316 0.051 Uiso 1 1 calc R . .
C8 C 0.4069(3) 0.21040(14) 0.41534(17) 0.0170(5) Uani 1 1 d . . .
C9 C 0.3245(3) 0.17450(14) 0.51727(18) 0.0194(6) Uani 1 1 d . . .
C10 C 0.2821(3) 0.13958(16) 0.5799(2) 0.0264(7) Uani 1 1 d . . .
H10 H 0.3091 0.0928 0.5959 0.032 Uiso 1 1 calc R . .
C11 C 0.1987(4) 0.17581(18) 0.6180(2) 0.0298(7) Uani 1 1 d . . .
H11 H 0.1695 0.1534 0.6615 0.036 Uiso 1 1 calc R . .
C12 C 0.1565(3) 0.24419(18) 0.5943(2) 0.0289(7) Uani 1 1 d . . .
H12 H 0.0999 0.2674 0.6221 0.035 Uiso 1 1 calc R . .
C13 C 0.1964(3) 0.27846(17) 0.5306(2) 0.0259(6) Uani 1 1 d . . .
H13 H 0.1672 0.3248 0.5137 0.031 Uiso 1 1 calc R . .
C14 C 0.2808(3) 0.24294(15) 0.49198(18) 0.0203(6) Uani 1 1 d . . .
C15 C 0.4993(3) 0.14749(14) 0.30603(17) 0.0165(5) Uani 1 1 d . . .
C16 C 0.4979(3) 0.03778(15) 0.27097(19) 0.0224(6) Uani 1 1 d . . .
C17 C 0.4898(5) -0.03454(17) 0.2627(2) 0.0390(9) Uani 1 1 d . . .
H17 H 0.4677 -0.0628 0.3047 0.047 Uiso 1 1 calc R . .
C18 C 0.5150(5) -0.06369(18) 0.1911(2) 0.0484(11) Uani 1 1 d . . .
H18 H 0.5105 -0.113 0.184 0.058 Uiso 1 1 calc R . .
C19 C 0.5471(4) -0.02224(17) 0.1285(2) 0.0335(8) Uani 1 1 d . . .
H19 H 0.5644 -0.0438 0.0801 0.04 Uiso 1 1 calc R . .
C20 C 0.5537(3) 0.04939(16) 0.13658(19) 0.0247(6) Uani 1 1 d . . .
H20 H 0.5745 0.0776 0.094 0.03 Uiso 1 1 calc R . .
C21 C 0.5293(3) 0.07933(15) 0.20886(18) 0.0201(6) Uani 1 1 d . . .
C22 C 0.4857(3) -0.40768(17) 0.1045(2) 0.0284(7) Uani 1 1 d . . .
H22A H 0.4175 -0.4452 0.0846 0.034 Uiso 1 1 calc R . .
H22B H 0.4427 -0.3634 0.0784 0.034 Uiso 1 1 calc R . .
C23 C 0.6035(4) -0.4227(2) 0.0709(2) 0.0379(8) Uani 1 1 d . . .
H23A H 0.6764 -0.389 0.0955 0.057 Uiso 1 1 calc R . .
H23B H 0.5738 -0.4189 0.0075 0.057 Uiso 1 1 calc R . .
H23C H 0.637 -0.4701 0.0877 0.057 Uiso 1 1 calc R . .
C24 C 0.6117(3) -0.33923(16) 0.2358(2) 0.0294(7) Uani 1 1 d . . .
H24A H 0.6316 -0.3371 0.2996 0.035 Uiso 1 1 calc R . .
H24B H 0.6989 -0.3468 0.2236 0.035 Uiso 1 1 calc R . .
C25 C 0.5549(4) -0.26956(17) 0.1983(3) 0.0358(8) Uani 1 1 d . . .
H25A H 0.5403 -0.2697 0.1356 0.054 Uiso 1 1 calc R . .
H25B H 0.6193 -0.2325 0.2252 0.054 Uiso 1 1 calc R . .
H25C H 0.4684 -0.2612 0.2098 0.054 Uiso 1 1 calc R . .
C26 C 0.3877(3) -0.39479(17) 0.2218(2) 0.0305(7) Uani 1 1 d . . .
H26A H 0.3312 -0.4361 0.198 0.037 Uiso 1 1 calc R . .
H26B H 0.3397 -0.3532 0.1909 0.037 Uiso 1 1 calc R . .
C27 C 0.3989(4) -0.3881(2) 0.3168(2) 0.0414(9) Uani 1 1 d . . .
H27A H 0.4491 -0.4282 0.3487 0.062 Uiso 1 1 calc R . .
H27B H 0.3078 -0.387 0.3235 0.062 Uiso 1 1 calc R . .
H27C H 0.4471 -0.3449 0.34 0.062 Uiso 1 1 calc R . .
C28 C 0.5995(3) -0.46512(17) 0.2467(2) 0.0283(7) Uani 1 1 d . . .
H28A H 0.6848 -0.4683 0.2311 0.034 Uiso 1 1 calc R . .
H28B H 0.6246 -0.4582 0.3103 0.034 Uiso 1 1 calc R . .
C29 C 0.5243(4) -0.53350(17) 0.2243(3) 0.0374(8) Uani 1 1 d . . .
H29A H 0.4425 -0.5322 0.2429 0.056 Uiso 1 1 calc R . .
H29B H 0.5831 -0.5718 0.254 0.056 Uiso 1 1 calc R . .
H29C H 0.4984 -0.5409 0.1615 0.056 Uiso 1 1 calc R . .
C200 C 0.3373(6) 0.5040(3) 0.5415(9) 0.0286(8) Uiso 0.25 1 d PRD A -1
H20A H 0.4322 0.5137 0.5745 0.043 Uiso 0.25 1 d PR B -1
H20B H 0.2925 0.4805 0.579 0.043 Uiso 0.25 1 d PR C -1
H20C H 0.2902 0.5481 0.5204 0.043 Uiso 0.25 1 d PR D -1
C201 C 0.3294(8) 0.4707(8) 0.4743(11) 0.0286(8) Uiso 0.25 1 d PD A -1
H20D H 0.2609 0.4958 0.4276 0.034 Uiso 0.25 1 calc PR A -1
H20E H 0.2869 0.4257 0.4815 0.034 Uiso 0.25 1 calc PR A -1
C202 C 0.4501(11) 0.4501(7) 0.4325(8) 0.0286(8) Uiso 0.25 1 d PD A -1
H20F H 0.4583 0.3987 0.4294 0.034 Uiso 0.25 1 calc PR A -1
H20G H 0.4296 0.4693 0.3731 0.034 Uiso 0.25 1 calc PR A -1
C203 C 0.5887(11) 0.4829(7) 0.4942(7) 0.0286(8) Uiso 0.25 1 d PD A -1
H20H H 0.5655 0.5257 0.521 0.034 Uiso 0.25 1 calc PR A -1
H20I H 0.6282 0.4493 0.5416 0.034 Uiso 0.25 1 calc PR A -1
C204 C 0.6774(13) 0.4981(7) 0.4607(10) 0.0286(8) Uiso 0.25 1 d PD A -1
H20J H 0.6867 0.4602 0.4223 0.043 Uiso 0.25 1 calc PR A -1
H20K H 0.764 0.505 0.5062 0.043 Uiso 0.25 1 calc PR A -1
H20L H 0.652 0.5413 0.4271 0.043 Uiso 0.25 1 calc PR A -1
C300 C 0.3561(12) 0.4499(7) 0.4258(7) 0.0286(8) Uiso 0.25 1 d PD E -2
H30A H 0.4076 0.4781 0.3962 0.043 Uiso 0.25 1 calc PR E -2
H30B H 0.2701 0.4353 0.384 0.043 Uiso 0.25 1 calc PR E -2
H30C H 0.4091 0.4086 0.4512 0.043 Uiso 0.25 1 calc PR E -2
C301 C 0.3325(9) 0.4851(7) 0.4841(11) 0.0286(8) Uiso 0.25 1 d PD E -2
H30D H 0.2771 0.4542 0.509 0.034 Uiso 0.25 1 calc PR E -2
H30E H 0.2705 0.5225 0.4533 0.034 Uiso 0.25 1 calc PR E -2
C302 C 0.4380(11) 0.5238(7) 0.5678(7) 0.0286(8) Uiso 0.25 1 d PD E -2
H30F H 0.3962 0.5667 0.5825 0.034 Uiso 0.25 1 calc PR E -2
H30G H 0.4611 0.4924 0.6188 0.034 Uiso 0.25 1 calc PR E -2
C303 C 0.5722(11) 0.5430(7) 0.5422(7) 0.0286(8) Uiso 0.25 1 d PD E -2
H30H H 0.6006 0.5009 0.5169 0.034 Uiso 0.25 1 calc PR E -2
H30I H 0.5475 0.579 0.4962 0.034 Uiso 0.25 1 calc PR E -2
C304 C 0.6711(11) 0.5645(7) 0.6006(8) 0.0286(8) Uiso 0.25 1 d PD E -2
H30J H 0.6979 0.6105 0.5848 0.043 Uiso 0.25 1 calc PR E -2
H30K H 0.7469 0.5318 0.6089 0.043 Uiso 0.25 1 calc PR E -2
H30L H 0.6472 0.5683 0.6546 0.043 Uiso 0.25 1 calc PR E -2
N1 N 0.4062(3) 0.15371(12) 0.46758(15) 0.0192(5) Uani 1 1 d . . .
N2 N 0.3342(3) 0.26473(12) 0.42693(16) 0.0215(5) Uani 1 1 d . . .
N3 N 0.4787(3) 0.08219(12) 0.33431(15) 0.0194(5) Uani 1 1 d . . .
N4 N 0.5302(3) 0.14883(12) 0.23239(16) 0.0215(5) Uani 1 1 d . . .
N5 N 0.5212(3) -0.40181(13) 0.20248(17) 0.0239(5) Uani 1 1 d . . .
S1 S 0.33178(8) -0.02514(4) 0.45845(5) 0.02044(16) Uani 1 1 d . . .
Fe1 Fe 0.47188(4) 0.059144(19) 0.45216(2) 0.01678(12) Uani 1 1 d . . .

loop_
_atom_site_aniso_label
_atom_site_aniso_U_11
_atom_site_aniso_U_22
_atom_site_aniso_U_33
_atom_site_aniso_U_23
_atom_site_aniso_U_13
_atom_site_aniso_U_12
C1 0.038(2) 0.0366(19) 0.0327(18) -0.0080(15) 0.0085(15) -0.0102(15)
C2 0.0335(18) 0.0232(15) 0.0276(16) -0.0079(12) 0.0070(14) -0.0015(13)
C3 0.0250(15) 0.0151(13) 0.0210(14) -0.0010(10) 0.0070(12) 0.0001(11)
C4 0.0260(15) 0.0102(12) 0.0178(13) 0.0005(10) 0.0069(11) -0.0003(10)
C5 0.0319(16) 0.0113(12) 0.0198(13) 0.0027(10) 0.0097(12) 0.0014(11)
C6 0.0333(17) 0.0163(13) 0.0217(14) 0.0041(11) 0.0052(13) 0.0032(12)
C7 0.047(2) 0.0230(16) 0.0261(16) 0.0060(13) 0.0026(15) 0.0073(15)
C8 0.0212(14) 0.0121(12) 0.0165(13) 0.0014(10) 0.0039(11) 0.0016(10)
C9 0.0255(15) 0.0166(13) 0.0177(13) -0.0013(10) 0.0088(11) -0.0013(11)
C10 0.0382(18) 0.0203(14) 0.0236(15) -0.0005(12) 0.0135(13) -0.0032(13)
C11 0.041(2) 0.0317(17) 0.0225(15) -0.0045(13) 0.0186(14) -0.0086(14)
C12 0.0303(17) 0.0349(17) 0.0251(15) -0.0081(13) 0.0136(14) 0.0015(14)
C13 0.0289(17) 0.0250(15) 0.0246(15) -0.0043(12) 0.0091(13) 0.0046(12)
C14 0.0257(15) 0.0178(13) 0.0175(13) -0.0011(10) 0.0068(12) 0.0016(11)
C15 0.0197(14) 0.0126(12) 0.0166(12) 0.0017(10) 0.0044(11) 0.0010(10)
C16 0.0355(17) 0.0148(13) 0.0166(13) -0.0004(10) 0.0073(12) 0.0024(12)
C17 0.083(3) 0.0139(14) 0.0245(16) -0.0013(12) 0.0227(18) -0.0031(16)
C18 0.105(4) 0.0145(15) 0.0322(19) -0.0036(13) 0.031(2) 0.0037(18)
C19 0.058(2) 0.0240(16) 0.0198(15) -0.0035(12) 0.0131(15) 0.0068(15)
C20 0.0332(17) 0.0231(15) 0.0187(14) 0.0020(11) 0.0090(13) 0.0046(12)
C21 0.0266(15) 0.0161(13) 0.0175(13) 0.0010(10) 0.0065(12) 0.0033(11)
C22 0.0352(19) 0.0265(16) 0.0215(15) -0.0046(12) 0.0056(13) -0.0012(13)
C23 0.048(2) 0.0378(19) 0.0343(19) -0.0031(15) 0.0213(17) -0.0052(16)
C24 0.0295(18) 0.0250(16) 0.0302(17) -0.0044(13) 0.0040(14) -0.0043(13)
C25 0.036(2) 0.0222(16) 0.048(2) -0.0020(15) 0.0113(17) -0.0038(14)
C26 0.0326(18) 0.0246(15) 0.0378(18) -0.0039(13) 0.0160(15) 0.0014(13)
C27 0.059(3) 0.0347(19) 0.038(2) 0.0034(15) 0.0250(19) 0.0122(17)
C28 0.0306(18) 0.0246(15) 0.0289(16) 0.0005(13) 0.0077(14) 0.0045(13)
C29 0.051(2) 0.0211(16) 0.044(2) -0.0014(14) 0.0200(18) -0.0002(15)
N1 0.0299(14) 0.0127(10) 0.0168(11) 0.0009(8) 0.0098(10) 0.0015(9)
N2 0.0292(14) 0.0152(11) 0.0215(12) 0.0003(9) 0.0097(11) 0.0028(10)
N3 0.0317(14) 0.0116(10) 0.0154(11) 0.0018(9) 0.0077(10) 0.0008(9)
N4 0.0303(14) 0.0165(11) 0.0196(12) 0.0007(9) 0.0104(10) 0.0015(10)
N5 0.0257(14) 0.0213(12) 0.0238(13) -0.0043(10) 0.0059(11) -0.0012(10)
S1 0.0270(4) 0.0133(3) 0.0198(3) 0.0028(3) 0.0053(3) -0.0013(3)
Fe1 0.0266(2) 0.00980(18) 0.01413(19) 0.00138(14) 0.00642(15) 0.00017(15)

loop_
_atom_type_symbol
_atom_type_description
_atom_type_scat_dispersion_real
_atom_type_scat_dispersion_imag
_atom_type_scat_source
C C 0.0033 0.0016 'International Tables Vol C Tables 4.2.6.8 and 6.1.1.4'
H H 0 0 'International Tables Vol C Tables 4.2.6.8 and 6.1.1.4'
N N 0.0061 0.0033 'International Tables Vol C Tables 4.2.6.8 and 6.1.1.4'
S S 0.1246 0.1234 'International Tables Vol C Tables 4.2.6.8 and 6.1.1.4'
Fe Fe 0.3463 0.8444 'International Tables Vol C Tables 4.2.6.8 and 6.1.1.4'

loop_
_geom_angle_atom_site_label_1
_geom_angle_atom_site_label_2
_geom_angle_atom_site_label_3
_geom_angle
_geom_angle_site_symmetry_1
_geom_angle_site_symmetry_3
C2 C1 H1A 109.5 . .
C2 C1 H1B 109.5 . .
H1A C1 H1B 109.5 . .
C2 C1 H1C 109.5 . .
H1A C1 H1C 109.5 . .
H1B C1 H1C 109.5 . .
C1 C2 C3 110.9(3) . .
C1 C2 H2A 109.5 . .
C3 C2 H2A 109.5 . .
C1 C2 H2B 109.5 . .
C3 C2 H2B 109.5 . .
H2A C2 H2B 108 . .
C2 C3 C4 115.9(2) . .
C2 C3 H3A 108.3 . .
C4 C3 H3A 108.3 . .
C2 C3 H3B 108.3 . .
C4 C3 H3B 108.3 . .
H3A C3 H3B 107.4 . .
C8 C4 C15 114.5(2) . .
C8 C4 C5 110.0(2) . .
C15 C4 C5 108.6(2) . .
C8 C4 C3 108.0(2) . .
C15 C4 C3 106.3(2) . .
C5 C4 C3 109.2(2) . .
C6 C5 C4 115.2(2) . .
C6 C5 H5A 108.5 . .
C4 C5 H5A 108.5 . .
C6 C5 H5B 108.5 . .
C4 C5 H5B 108.5 . .
H5A C5 H5B 107.5 . .
C5 C6 C7 112.1(3) . .
C5 C6 H6A 109.2 . .
C7 C6 H6A 109.2 . .
C5 C6 H6B 109.2 . .
C7 C6 H6B 109.2 . .
H6A C6 H6B 107.9 . .
C6 C7 H7A 109.5 . .
C6 C7 H7B 109.5 . .
H7A C7 H7B 109.5 . .
C6 C7 H7C 109.5 . .
H7A C7 H7C 109.5 . .
H7B C7 H7C 109.5 . .
N2 C8 N1 115.0(2) . .
N2 C8 C4 121.3(2) . .
N1 C8 C4 123.5(2) . .
N1 C9 C10 131.7(3) . .
N1 C9 C14 107.3(2) . .
C10 C9 C14 121.1(3) . .
C11 C10 C9 117.3(3) . .
C11 C10 H10 121.4 . .
C9 C10 H10 121.4 . .
C10 C11 C12 122.1(3) . .
C10 C11 H11 118.9 . .
C12 C11 H11 118.9 . .
C13 C12 C11 120.6(3) . .
C13 C12 H12 119.7 . .
C11 C12 H12 119.7 . .
C12 C13 C14 118.0(3) . .
C12 C13 H13 121 . .
C14 C13 H13 121 . .
N2 C14 C13 129.6(3) . .
N2 C14 C9 109.5(2) . .
C13 C14 C9 120.9(3) . .
N4 C15 N3 115.0(2) . .
N4 C15 C4 120.8(2) . .
N3 C15 C4 124.1(2) . .
C17 C16 N3 131.4(3) . .
C17 C16 C21 121.2(3) . .
N3 C16 C21 107.4(2) . .
C18 C17 C16 117.5(3) . .
C18 C17 H17 121.2 . .
C16 C17 H17 121.2 . .
C17 C18 C19 121.5(3) . .
C17 C18 H18 119.2 . .
C19 C18 H18 119.2 . .
C20 C19 C18 120.8(3) . .
C20 C19 H19 119.6 . .
C18 C19 H19 119.6 . .
C19 C20 C21 118.2(3) . .
C19 C20 H20 120.9 . .
C21 C20 H20 120.9 . .
N4 C21 C20 129.7(3) . .
N4 C21 C16 109.5(2) . .
C20 C21 C16 120.7(3) . .
C23 C22 N5 115.2(3) . .
C23 C22 H22A 108.5 . .
N5 C22 H22A 108.5 . .
C23 C22 H22B 108.5 . .
N5 C22 H22B 108.5 . .
H22A C22 H22B 107.5 . .
C22 C23 H23A 109.5 . .
C22 C23 H23B 109.5 . .
H23A C23 H23B 109.5 . .
C22 C23 H23C 109.5 . .
H23A C23 H23C 109.5 . .
H23B C23 H23C 109.5 . .
C25 C24 N5 115.7(3) . .
C25 C24 H24A 108.4 . .
N5 C24 H24A 108.4 . .
C25 C24 H24B 108.4 . .
N5 C24 H24B 108.4 . .
H24A C24 H24B 107.4 . .
C24 C25 H25A 109.5 . .
C24 C25 H25B 109.5 . .
H25A C25 H25B 109.5 . .
C24 C25 H25C 109.5 . .
H25A C25 H25C 109.5 . .
H25B C25 H25C 109.5 . .
N5 C26 C27 115.2(3) . .
N5 C26 H26A 108.5 . .
C27 C26 H26A 108.5 . .
N5 C26 H26B 108.5 . .
C27 C26 H26B 108.5 . .
H26A C26 H26B 107.5 . .
C26 C27 H27A 109.5 . .
C26 C27 H27B 109.5 . .
H27A C27 H27B 109.5 . .
C26 C27 H27C 109.5 . .
H27A C27 H27C 109.5 . .
H27B C27 H27C 109.5 . .
C29 C28 N5 114.7(3) . .
C29 C28 H28A 108.6 . .
N5 C28 H28A 108.6 . .
C29 C28 H28B 108.6 . .
N5 C28 H28B 108.6 . .
H28A C28 H28B 107.6 . .
C28 C29 H29A 109.5 . .
C28 C29 H29B 109.5 . .
H29A C29 H29B 109.5 . .
C28 C29 H29C 109.5 . .
H29A C29 H29C 109.5 . .
H29B C29 H29C 109.5 . .
C200 C201 C202 129.0(7) . .
C200 C201 H20D 105 . .
C202 C201 H20D 105 . .
C200 C201 H20E 105 . .
C202 C201 H20E 105 . .
H20D C201 H20E 105.9 . .
C203 C202 C201 107.2(7) . .
C203 C202 H20F 110.3 . .
C201 C202 H20F 110.3 . .
C203 C202 H20G 110.3 . .
C201 C202 H20G 110.3 . .
H20F C202 H20G 108.5 . .
C204 C203 C202 117.5(9) . .
C204 C203 H20H 107.9 . .
C202 C203 H20H 107.9 . .
C204 C203 H20I 107.9 . .
C202 C203 H20I 107.9 . .
H20H C203 H20I 107.2 . .
C301 C300 H30A 109.5 . .
C301 C300 H30B 109.5 . .
H30A C300 H30B 109.5 . .
C301 C300 H30C 109.5 . .
H30A C300 H30C 109.5 . .
H30B C300 H30C 109.5 . .
C300 C301 C302 129.8(7) . .
C300 C301 H20C 154.4 . .
C302 C301 H20C 60 . .
C300 C301 H30D 104.8 . .
C302 C301 H30D 104.8 . .
H20C C301 H30D 92.8 . .
C300 C301 H30E 104.8 . .
C302 C301 H30E 104.8 . .
H20C C301 H30E 51.6 . .
H30D C301 H30E 105.8 . .
C303 C302 C301 107.5(7) . .
C303 C302 H20A 131.5 . .
C301 C302 H20A 79.1 . .
C303 C302 H20C 126.8 . .
C301 C302 H20C 54.5 . .
C303 C302 H30F 110.2 . .
C301 C302 H30F 110.2 . .
H20A C302 H30F 112 . .
H20C C302 H30F 55.8 . .
C303 C302 H30G 110.2 . .
C301 C302 H30G 110.2 . .
H20C C302 H30G 123 . .
H30F C302 H30G 108.5 . .
C304 C303 C302 117.3(9) . .
C304 C303 H30H 108 . .
C302 C303 H30H 108 . .
C304 C303 H30I 108 . .
C302 C303 H30I 108 . .
H30H C303 H30I 107.2 . .
C303 C304 H30J 109.5 . .
C303 C304 H30K 109.5 . .
H30J C304 H30K 109.5 . .
C303 C304 H30L 109.5 . .
H30J C304 H30L 109.5 . .
H30K C304 H30L 109.5 . .
C8 N1 C9 104.3(2) . .
C8 N1 Fe1 125.38(19) . .
C9 N1 Fe1 128.91(19) . .
C8 N2 C14 104.0(2) . .
C15 N3 C16 103.9(2) . .
C15 N3 Fe1 125.43(19) . .
C16 N3 Fe1 128.91(19) . .
C15 N4 C21 104.2(2) . .
C26 N5 C28 111.4(3) . .
C26 N5 C24 111.1(2) . .
C28 N5 C24 106.3(2) . .
C26 N5 C22 106.0(2) . .
C28 N5 C22 111.1(2) . .
C24 N5 C22 111.0(2) . .
Fe1 S1 Fe1 76.02(3) . 3_656
N1 Fe1 N3 91.79(10) . .
N1 Fe1 S1 114.35(8) . .
N3 Fe1 S1 115.21(8) . .
N1 Fe1 S1 118.11(8) . 3_656
N3 Fe1 S1 113.83(8) . 3_656
S1 Fe1 S1 103.98(3) . 3_656
N1 Fe1 Fe1 135.84(7) . 3_656
N3 Fe1 Fe1 132.36(7) . 3_656
S1 Fe1 Fe1 52.19(2) . 3_656
S1 Fe1 Fe1 51.79(2) 3_656 3_656

loop_
_geom_bond_atom_site_label_1
_geom_bond_atom_site_label_2
_geom_bond_distance
_geom_bond_site_symmetry_2
C1 C2 1.514(5) .
C1 H1A 0.98 .
C1 H1B 0.98 .
C1 H1C 0.98 .
C2 C3 1.535(4) .
C2 H2A 0.99 .
C2 H2B 0.99 .
C3 C4 1.559(4) .
C3 H3A 0.99 .
C3 H3B 0.99 .
C4 C8 1.512(4) .
C4 C15 1.524(4) .
C4 C5 1.548(4) .
C5 C6 1.521(4) .
C5 H5A 0.99 .
C5 H5B 0.99 .
C6 C7 1.522(4) .
C6 H6A 0.99 .
C6 H6B 0.99 .
C7 H7A 0.98 .
C7 H7B 0.98 .
C7 H7C 0.98 .
C8 N2 1.329(4) .
C8 N1 1.378(3) .
C9 N1 1.390(4) .
C9 C10 1.391(4) .
C9 C14 1.406(4) .
C10 C11 1.388(5) .
C10 H10 0.95 .
C11 C12 1.397(5) .
C11 H11 0.95 .
C12 C13 1.387(5) .
C12 H12 0.95 .
C13 C14 1.394(4) .
C13 H13 0.95 .
C14 N2 1.393(4) .
C15 N4 1.324(4) .
C15 N3 1.371(3) .
C16 C17 1.392(4) .
C16 N3 1.392(4) .
C16 C21 1.395(4) .
C17 C18 1.380(5) .
C17 H17 0.95 .
C18 C19 1.403(5) .
C18 H18 0.95 .
C19 C20 1.378(4) .
C19 H19 0.95 .
C20 C21 1.393(4) .
C20 H20 0.95 .
C21 N4 1.384(4) .
C22 C23 1.505(5) .
C22 N5 1.520(4) .
C22 H22A 0.99 .
C22 H22B 0.99 .
C23 H23A 0.98 .
C23 H23B 0.98 .
C23 H23C 0.98 .
C24 C25 1.509(5) .
C24 N5 1.516(4) .
C24 H24A 0.99 .
C24 H24B 0.99 .
C25 H25A 0.98 .
C25 H25B 0.98 .
C25 H25C 0.98 .
C26 N5 1.509(4) .
C26 C27 1.513(5) .
C26 H26A 0.99 .
C26 H26B 0.99 .
C27 H27A 0.98 .
C27 H27B 0.98 .
C27 H27C 0.98 .
C28 C29 1.510(5) .
C28 N5 1.513(4) .
C28 H28A 0.99 .
C28 H28B 0.99 .
C29 H29A 0.98 .
C29 H29B 0.98 .
C29 H29C 0.98 .
C200 C201 1.243(16) .
C200 H20A 0.9814 .
C200 H20B 0.9784 .
C200 H20C 0.9818 .
C201 C202 1.638(14) .
C201 H20D 0.99 .
C201 H20E 0.99 .
C202 C203 1.606(12) .
C202 H20F 0.99 .
C202 H20G 0.99 .
C203 C204 1.233(13) .
C203 H20H 0.99 .
C203 H20I 0.99 .
C204 H20J 0.98 .
C204 H20K 0.98 .
C204 H20L 0.98 .
C300 C301 1.243(16) .
C300 H30A 0.98 .
C300 H30B 0.98 .
C300 H30C 0.98 .
C301 C302 1.637(14) .
C301 H30D 0.99 .
C301 H30E 0.99 .
C302 C303 1.606(12) .
C302 H20A 0.2378 .
C302 H30F 0.99 .
C302 H30G 0.99 .
C303 C304 1.234(13) .
C303 H30H 0.99 .
C303 H30I 0.99 .
C304 H30J 0.98 .
C304 H30K 0.98 .
C304 H30L 0.98 .
N1 Fe1 1.976(2) .
N3 Fe1 1.980(2) .
S1 Fe1 2.1914(8) .
S1 Fe1 2.2032(8) 3_656
Fe1 S1 2.2032(8) 3_656
Fe1 Fe1 2.7063(8) 3_656
